data_1555069
loop_
_publ_author_name
'Zerov, Aleksey V.'
'Bulova, Anastasia A.'
'Khoroshilova, Olesya V.'
'Vasilyev, Aleksander V.'

_publ_section_title
;
 TfOH-promoted transformation of TMS-ethers of diarylsubstituted CF3-allyl
 alcohols with arenes into CF3-indanes
;
_journal_issue 18
_journal_name_full 'Organic Chemistry Frontiers'
_journal_page_first 3264
_journal_paper_doi 10.1039/C9QO00822E
_journal_volume 6
_journal_year 2019
_chemical_formula_moiety 'C24 H20 Cl F3 O2'
_chemical_formula_sum 'C24 H20 Cl F3 O2'
_chemical_formula_weight 432.85
_space_group_crystal_system triclinic
_space_group_IT_number 2
_space_group_name_Hall '-P 1'
_space_group_name_H-M_alt 'P -1'
_atom_sites_solution_hydrogens geom
_atom_sites_solution_primary dual
_audit_creation_date 2018-10-23
_audit_creation_method
;
Olex2 1.2
(compiled 2018.05.29 svn.r3508 for OlexSys, GUI svn.r5506)
;
_audit_update_record
;
2018-10-24 deposited with the CCDC.	2019-08-05 downloaded from the CCDC.
;
_cell_angle_alpha 77.527(4)
_cell_angle_beta 82.086(4)
_cell_angle_gamma 74.544(4)
_cell_formula_units_Z 2
_cell_length_a 9.0216(4)
_cell_length_b 9.9831(4)
_cell_length_c 11.9107(5)
_cell_measurement_reflns_used 5511
_cell_measurement_temperature 100(2)
_cell_measurement_theta_max 71.6870
_cell_measurement_theta_min 3.7860
_cell_volume 1005.86(8)
_computing_cell_refinement 'CrysAlisPro 1.171.39.35a (Rigaku OD, 2017)'
_computing_data_collection 'CrysAlisPro 1.171.39.35a (Rigaku OD, 2017)'
_computing_data_reduction 'CrysAlisPro 1.171.39.35a (Rigaku OD, 2017)'
_computing_molecular_graphics 'Olex2 (Dolomanov et al., 2009)'
_computing_publication_material 'Olex2 (Dolomanov et al., 2009)'
_computing_structure_refinement 'ShelXL (Sheldrick, 2015)'
_computing_structure_solution 'ShelXT (Sheldrick, 2015)'
_diffrn_ambient_environment N~2~
_diffrn_ambient_temperature 100(2)
_diffrn_detector 'CCD plate'
_diffrn_detector_type HyPix3000
_diffrn_measured_fraction_theta_full 0.998
_diffrn_measured_fraction_theta_max 0.998
_diffrn_measurement_details
;
List of Runs (angles in degrees, time in seconds):

  # Type    Start    End  Width  t~exp~   \w     \q     \k     \f   Frames
#--------------------------------------------------------------------------
  1  \w    -81.00 -56.00   0.50    0.20    --  -41.22 112.00 164.00   50
  2  \w    -19.00   8.00   0.50    0.20    --  -41.22 112.00 164.00   54
  3  \w    -48.00 -21.00   0.50    0.20    --  -41.22 112.00 164.00   54
  4  \w     93.00 142.00   0.50    0.20    --  101.00 112.00 164.00   98
  5  \w   -101.00 -30.00   0.50    0.20    --  -41.22 -43.00  90.00  142
  6  \w   -102.00 -61.00   0.50    0.20    --  -41.22 -65.00   0.00   82
  7  \w    -54.00 -23.00   0.50    0.20    --  -41.22 -65.00   0.00   62
  8  \w    -91.00 -16.00   0.50    0.20    --  -41.22 -77.00  60.00  150
  9  \w    -83.00 -50.00   0.50    0.20    --  -41.22 138.00  60.00   66
 10  \w   -102.00 -33.00   0.50    0.20    --  -41.22 -32.00-150.00  138
 11  \w    -38.00  20.00   0.50    0.20    --  -41.22  43.00-150.00  116
 12  \w     12.00  97.00   0.50    0.20    --   41.22-138.00   0.00  170
 13  \w      0.00  26.00   0.50    0.20    --   41.22 -21.00 -90.00   52
 14  \w     25.00  59.00   0.50    0.20    --   41.22 -65.00-150.00   68
 15  \w    -18.00   7.00   0.50    0.20    --   41.22 -65.00-150.00   50
 16  \w     58.00  87.00   0.50    0.20    --   41.22-138.00  60.00   58
 17  \w     -6.00  21.00   0.50    0.20    --   41.22-112.00  70.00   54
 18  \w     43.00  68.00   0.50    0.20    --   41.22-112.00  70.00   50
 19  \w     18.00  53.00   0.50    0.20    --   41.22 -43.00  60.00   70
 20  \w      5.00  39.00   0.50    0.20    --   41.22 -32.00 -60.00   68
 21  \w     61.00 104.00   0.50    0.20    --   41.22  32.00 -60.00   86
 22  \w    -11.00  15.00   0.50    0.20    --   41.22 -43.00  60.00   52
 23  \w     93.00 153.00   0.50    0.20    --  101.00  33.00 120.00  120
 24  \w     36.00  88.00   0.50    0.20    --  101.00-111.00-150.00  104
 25  \w     61.00 127.00   0.50    0.20    --  101.00 -77.00-150.00  132
 26  \w     72.00 121.00   0.50    0.20    --  101.00-133.00-150.00   98
 27  \w    127.00 153.00   0.50    0.20    --  101.00  77.00 150.00   52
 28  \w     81.00 155.00   0.50    0.20    --  101.00  68.00-150.00  148
 29  \w     39.00 113.00   0.50    0.20    --  101.00 -42.00  30.00  148
 30  \w     77.00 102.00   0.50    0.20    --  101.00  77.00 150.00   50
 31  \w     45.00  71.00   0.50    0.20    --  101.00 -77.00 -90.00   52
 32  \w     79.00 115.00   0.50    0.20    --  101.00 -77.00 -90.00   72
 33  \w    101.00 155.00   0.50    0.20    --  101.00  33.00 -90.00  108
 34  \w     94.00 130.00   0.50    0.20    --  101.00  42.00 150.00   72
 35  \w     89.00 115.00   0.50    0.20    --  101.00-111.00 -30.00   52
 36  \w    118.00 144.00   0.50    0.20    --  101.00 133.00 120.00   52
 37  \w     42.00  67.00   0.50    0.20    --  101.00-111.00 -30.00   50
 38  \w     87.00 112.00   0.50    0.20    --  101.00-111.00  90.00   50
 39  \w     38.00  93.00   0.50    0.20    --  101.00 -77.00  90.00  110
 40  \w     75.00 109.00   0.50    0.20    --  101.00 -33.00-180.00   68
 41  \w     35.00  83.00   0.50    0.20    --  101.00-111.00  90.00   96
 42  \w     86.00 156.00   0.50    0.20    --  101.00  68.00 -30.00  140
 43  \w     75.00 122.00   0.50    0.20    --  101.00 -68.00  30.00   94
 44  \w     35.00 114.00   0.50    0.20    --  101.00-111.00-120.00  158
 45  \w     92.00 141.00   0.50    0.20    --  101.00  17.00  90.00   98
 46  \w     40.00 113.00   0.50    0.20    --  101.00 -42.00 -90.00  146
 47  \w     64.00 116.00   0.50    0.20    --  101.00 -59.00 -60.00  104
 48  \w     96.00 145.00   0.50    0.20    --  101.00  33.00-180.00   98
 49  \w     46.00 113.00   0.50    0.20    --  101.00 -50.00 150.00  134
 50  \w     97.00 141.00   0.50    0.20    --  101.00 178.00 120.00   88
 51  \w     93.00 146.00   0.50    0.20    --  101.00  33.00 -30.00  106
 52  \w     95.00 120.00   0.50    0.20    --  101.00  33.00 -60.00   50
 53  \w     40.00  65.00   0.50    0.20    --  101.00 -33.00-180.00   50
 54  \w     75.00  97.50   0.50    0.20    --  101.00-112.00  70.00   45
;
_diffrn_measurement_device 'four-circle diffractometer'
_diffrn_measurement_device_type 'SuperNova, Single source at offset/far, HyPix3000'
_diffrn_measurement_method '\w scans'
_diffrn_orient_matrix_type 'CrysAlisPro convention (1999,Acta A55,543-557)'
_diffrn_orient_matrix_UB_11 0.1492724000
_diffrn_orient_matrix_UB_12 -0.0341266000
_diffrn_orient_matrix_UB_13 0.0608937000
_diffrn_orient_matrix_UB_21 0.0864694000
_diffrn_orient_matrix_UB_22 0.0519899000
_diffrn_orient_matrix_UB_23 -0.1151728000
_diffrn_orient_matrix_UB_31 -0.0431229000
_diffrn_orient_matrix_UB_32 0.1506791000
_diffrn_orient_matrix_UB_33 0.0265195000
_diffrn_radiation_monochromator mirror
_diffrn_radiation_probe x-ray
_diffrn_radiation_type CuK\a
_diffrn_radiation_wavelength 1.54184
_diffrn_reflns_av_R_equivalents 0.0229
_diffrn_reflns_av_unetI/netI 0.0261
_diffrn_reflns_Laue_measured_fraction_full 0.998
_diffrn_reflns_Laue_measured_fraction_max 0.998
_diffrn_reflns_limit_h_max 10
_diffrn_reflns_limit_h_min -10
_diffrn_reflns_limit_k_max 12
_diffrn_reflns_limit_k_min -8
_diffrn_reflns_limit_l_max 14
_diffrn_reflns_limit_l_min -14
_diffrn_reflns_number 9416
_diffrn_reflns_point_group_measured_fraction_full 0.998
_diffrn_reflns_point_group_measured_fraction_max 0.998
_diffrn_reflns_theta_full 67.684
_diffrn_reflns_theta_max 69.999
_diffrn_reflns_theta_min 3.815
_diffrn_source 'micro-focus sealed X-ray tube'
_diffrn_source_type 'SuperNova (Cu) X-ray Source'
_exptl_absorpt_coefficient_mu 2.090
_exptl_absorpt_correction_T_max 1.00000
_exptl_absorpt_correction_T_min 0.95456
_exptl_absorpt_correction_type multi-scan
_exptl_absorpt_process_details
;
CrysAlisPro 1.171.39.35a (Rigaku Oxford Diffraction, 2017)
Empirical absorption correction using spherical harmonics,
 implemented in SCALE3 ABSPACK scaling algorithm.
;
_exptl_crystal_colour 'clear colourless'
_exptl_crystal_colour_lustre clear
_exptl_crystal_colour_primary colourless
_exptl_crystal_density_diffrn 1.429
_exptl_crystal_description prism
_exptl_crystal_F_000 448
_exptl_crystal_size_max 0.51
_exptl_crystal_size_mid 0.49
_exptl_crystal_size_min 0.31
_refine_diff_density_max 0.938
_refine_diff_density_min -0.612
_refine_diff_density_rms 0.050
_refine_ls_extinction_method none
_refine_ls_goodness_of_fit_ref 1.052
_refine_ls_hydrogen_treatment constr
_refine_ls_matrix_type full
_refine_ls_number_parameters 273
_refine_ls_number_reflns 3799
_refine_ls_number_restraints 0
_refine_ls_restrained_S_all 1.052
_refine_ls_R_factor_all 0.0419
_refine_ls_R_factor_gt 0.0388
_refine_ls_shift/su_max 0.000
_refine_ls_shift/su_mean 0.000
_refine_ls_structure_factor_coef Fsqd
_refine_ls_weighting_details 'w=1/[\s^2^(Fo^2^)+(0.0453P)^2^+0.6162P] where P=(Fo^2^+2Fc^2^)/3'
_refine_ls_weighting_scheme calc
_refine_ls_wR_factor_gt 0.0981
_refine_ls_wR_factor_ref 0.1008
_reflns_Friedel_coverage 0.000
_reflns_number_gt 3457
_reflns_number_total 3799
_reflns_threshold_expression 'I > 2\s(I)'
_cod_data_source_file c9qo00822e2.cif
_cod_data_source_block 7072-9921_emt048
_cod_database_code 1555069
_shelx_shelxl_version_number 2014/7
_chemical_oxdiff_formula 'F3 C20'
_shelx_space_group_comment
;
The symmetry employed for this shelxl refinement is uniquely defined
by the following loop, which should always be used as a source of
symmetry information in preference to the above space-group names.
They are only intended as comments.
;
_shelx_estimated_absorpt_t_max 0.563
_shelx_estimated_absorpt_t_min 0.415
_reflns_odcompleteness_completeness 99.74
_reflns_odcompleteness_iscentric 1
_reflns_odcompleteness_theta 70.93
_olex2_refinement_description
;
1. Fixed Uiso
 At 1.2 times of:
  All C(H) groups, All C(H,H) groups
 At 1.5 times of:
  All C(H,H,H) groups
2.a Ternary CH refined with riding coordinates:
 C4(H4)
2.b Secondary CH2 refined with riding coordinates:
 C3(H3A,H3B)
2.c Aromatic/amide H refined with riding coordinates:
 C12(H12), C9(H9), C6(H6), C13(H13), C16(H16), C21(H21), C22(H22), C14(H14),
 C15(H15), C19(H19), C18(H18)
2.d Idealised Me refined as rotating group:
 C23(H23A,H23B,H23C), C24(H24A,H24B,H24C)
;
_olex2_submission_special_instructions 'No special instructions were received'
_oxdiff_exptl_absorpt_empirical_details
;
Empirical correction (ABSPACK) includes:
- Absorption correction using spherical harmonics
- Frame scaling
;
_oxdiff_exptl_absorpt_empirical_full_max 1.119
_oxdiff_exptl_absorpt_empirical_full_min 0.927

loop_
_space_group_symop_operation_xyz
'x, y, z'
'-x, -y, -z'

loop_
_atom_site_label
_atom_site_type_symbol
_atom_site_fract_x
_atom_site_fract_y
_atom_site_fract_z
_atom_site_U_iso_or_equiv
_atom_site_adp_type
_atom_site_occupancy
_atom_site_site_symmetry_order
_atom_site_calc_flag
_atom_site_refinement_flags_posn
Cl1 Cl 0.06513(6) 0.95828(5) 0.81637(4) 0.03704(14) Uani 1 1 d .
F3 F 0.37326(12) 0.89314(10) 0.02532(9) 0.0297(2) Uani 1 1 d .
F1 F 0.19135(11) 0.78898(11) 0.09694(9) 0.0282(2) Uani 1 1 d .
F2 F 0.39224(12) 0.68002(11) 0.00276(8) 0.0266(2) Uani 1 1 d .
O1 O 0.18616(14) 0.28344(13) 0.49751(10) 0.0244(3) Uani 1 1 d .
O2 O 0.24654(14) 0.25292(13) 0.28588(10) 0.0250(3) Uani 1 1 d .
C10 C 0.36148(18) 0.58655(17) 0.26318(14) 0.0189(3) Uani 1 1 d .
C11 C 0.60099(19) 0.66885(17) 0.16387(13) 0.0197(3) Uani 1 1 d .
C12 C 0.68011(19) 0.77495(18) 0.11843(14) 0.0209(3) Uani 1 1 d .
H12 H 0.6241 0.8712 0.1035 0.025 Uiso 1 1 calc R
C9 C 0.33401(19) 0.47123(17) 0.22731(14) 0.0203(3) Uani 1 1 d .
H9 H 0.3542 0.4616 0.1487 0.024 Uiso 1 1 calc R
C17 C 0.30349(19) 0.79591(17) 0.49468(14) 0.0209(3) Uani 1 1 d .
C6 C 0.27805(19) 0.49960(18) 0.46065(14) 0.0214(3) Uani 1 1 d .
H6 H 0.2607 0.5088 0.5394 0.026 Uiso 1 1 calc R
C8 C 0.27656(18) 0.37131(17) 0.30918(14) 0.0199(3) Uani 1 1 d .
C7 C 0.24544(19) 0.38705(17) 0.42591(14) 0.0207(3) Uani 1 1 d .
C13 C 0.8395(2) 0.74056(19) 0.09516(14) 0.0236(4) Uani 1 1 d .
H13 H 0.8916 0.8133 0.0641 0.028 Uiso 1 1 calc R
C2 C 0.42442(19) 0.70906(17) 0.19137(14) 0.0195(3) Uani 1 1 d .
C5 C 0.33691(19) 0.59916(17) 0.37776(14) 0.0204(3) Uani 1 1 d .
C16 C 0.6863(2) 0.52860(18) 0.18538(15) 0.0244(4) Uani 1 1 d .
H16 H 0.6350 0.4553 0.2164 0.029 Uiso 1 1 calc R
C21 C 0.0718(2) 0.86147(18) 0.62047(15) 0.0253(4) Uani 1 1 d .
H21 H -0.0357 0.8699 0.6391 0.030 Uiso 1 1 calc R
C22 C 0.1458(2) 0.80937(18) 0.52333(15) 0.0241(4) Uani 1 1 d .
H22 H 0.0877 0.7822 0.4751 0.029 Uiso 1 1 calc R
C14 C 0.9228(2) 0.60075(19) 0.11698(15) 0.0257(4) Uani 1 1 d .
H14 H 1.0318 0.5775 0.1013 0.031 Uiso 1 1 calc R
C1 C 0.34568(19) 0.76732(18) 0.07962(14) 0.0222(3) Uani 1 1 d .
C23 C 0.1407(2) 0.3024(2) 0.61436(14) 0.0260(4) Uani 1 1 d .
H23A H 0.0622 0.3916 0.6150 0.039 Uiso 1 1 calc GR
H23B H 0.2308 0.3048 0.6507 0.039 Uiso 1 1 calc GR
H23C H 0.0980 0.2237 0.6572 0.039 Uiso 1 1 calc GR
C4 C 0.3874(2) 0.72682(18) 0.39502(15) 0.0235(4) Uani 1 1 d .
H4 H 0.4994 0.6945 0.4087 0.028 Uiso 1 1 calc R
C3 C 0.3749(2) 0.81863(17) 0.27386(14) 0.0218(3) Uani 1 1 d .
H3A H 0.4448 0.8831 0.2595 0.026 Uiso 1 1 calc R
H3B H 0.2678 0.8755 0.2637 0.026 Uiso 1 1 calc R
C15 C 0.8460(2) 0.49499(19) 0.16180(16) 0.0281(4) Uani 1 1 d .
H15 H 0.9028 0.3990 0.1765 0.034 Uiso 1 1 calc R
C19 C 0.3128(2) 0.89450(19) 0.66210(16) 0.0293(4) Uani 1 1 d .
H19 H 0.3691 0.9253 0.7091 0.035 Uiso 1 1 calc R
C18 C 0.3852(2) 0.84208(18) 0.56403(16) 0.0261(4) Uani 1 1 d .
H18 H 0.4918 0.8376 0.5440 0.031 Uiso 1 1 calc R
C20 C 0.1572(2) 0.90097(18) 0.68996(15) 0.0254(4) Uani 1 1 d .
C24 C 0.2746(2) 0.23431(19) 0.16857(15) 0.0268(4) Uani 1 1 d .
H24A H 0.2151 0.3176 0.1194 0.040 Uiso 1 1 calc GR
H24B H 0.2430 0.1500 0.1616 0.040 Uiso 1 1 calc GR
H24C H 0.3848 0.2226 0.1442 0.040 Uiso 1 1 calc GR

loop_
_atom_site_aniso_label
_atom_site_aniso_U_11
_atom_site_aniso_U_22
_atom_site_aniso_U_33
_atom_site_aniso_U_23
_atom_site_aniso_U_13
_atom_site_aniso_U_12
Cl1 0.0482(3) 0.0371(3) 0.0274(2) -0.01503(19) 0.0092(2) -0.0120(2)
F3 0.0344(6) 0.0252(5) 0.0277(5) 0.0072(4) -0.0057(4) -0.0127(4)
F1 0.0196(5) 0.0347(6) 0.0279(5) -0.0016(4) -0.0019(4) -0.0061(4)
F2 0.0297(5) 0.0324(5) 0.0183(5) -0.0048(4) -0.0004(4) -0.0094(4)
O1 0.0320(7) 0.0278(6) 0.0158(6) -0.0021(5) 0.0035(5) -0.0162(5)
O2 0.0344(7) 0.0271(6) 0.0184(6) -0.0056(5) 0.0031(5) -0.0173(5)
C10 0.0179(8) 0.0202(8) 0.0179(8) -0.0008(6) 0.0003(6) -0.0065(6)
C11 0.0221(8) 0.0243(8) 0.0143(7) -0.0040(6) 0.0010(6) -0.0092(7)
C12 0.0251(8) 0.0234(8) 0.0158(7) -0.0034(6) 0.0002(6) -0.0095(7)
C9 0.0214(8) 0.0248(8) 0.0154(7) -0.0037(6) 0.0006(6) -0.0077(6)
C17 0.0239(8) 0.0186(8) 0.0199(8) -0.0034(6) 0.0014(6) -0.0063(6)
C6 0.0232(8) 0.0245(8) 0.0166(8) -0.0044(6) 0.0011(6) -0.0068(7)
C8 0.0190(8) 0.0224(8) 0.0201(8) -0.0046(6) -0.0008(6) -0.0081(6)
C7 0.0207(8) 0.0225(8) 0.0182(8) -0.0001(6) 0.0000(6) -0.0080(6)
C13 0.0265(9) 0.0320(9) 0.0167(8) -0.0051(7) 0.0017(6) -0.0161(7)
C2 0.0206(8) 0.0198(8) 0.0184(8) -0.0022(6) 0.0012(6) -0.0082(6)
C5 0.0204(8) 0.0208(8) 0.0198(8) -0.0040(6) 0.0002(6) -0.0058(6)
C16 0.0243(9) 0.0244(9) 0.0251(9) -0.0040(7) 0.0019(7) -0.0095(7)
C21 0.0227(8) 0.0244(9) 0.0281(9) -0.0050(7) 0.0049(7) -0.0081(7)
C22 0.0235(9) 0.0263(9) 0.0246(8) -0.0061(7) -0.0018(7) -0.0086(7)
C14 0.0199(8) 0.0356(10) 0.0231(8) -0.0087(7) 0.0019(7) -0.0090(7)
C1 0.0217(8) 0.0233(8) 0.0213(8) -0.0011(7) 0.0005(6) -0.0087(7)
C23 0.0299(9) 0.0352(10) 0.0156(8) -0.0017(7) 0.0011(7) -0.0166(8)
C4 0.0259(9) 0.0229(8) 0.0228(8) -0.0058(7) 0.0024(7) -0.0090(7)
C3 0.0235(8) 0.0211(8) 0.0216(8) -0.0045(7) 0.0019(6) -0.0083(7)
C15 0.0251(9) 0.0261(9) 0.0315(9) -0.0057(7) 0.0001(7) -0.0049(7)
C19 0.0306(10) 0.0280(9) 0.0331(10) -0.0130(8) -0.0079(8) -0.0053(7)
C18 0.0210(8) 0.0254(9) 0.0339(10) -0.0101(7) -0.0012(7) -0.0061(7)
C20 0.0337(10) 0.0194(8) 0.0214(8) -0.0052(7) 0.0029(7) -0.0053(7)
C24 0.0363(10) 0.0288(9) 0.0199(8) -0.0088(7) 0.0034(7) -0.0152(8)

loop_
_atom_type_symbol
_atom_type_description
_atom_type_scat_dispersion_real
_atom_type_scat_dispersion_imag
_atom_type_scat_source
C C 0.0181 0.0091 'International Tables Vol C Tables 4.2.6.8 and 6.1.1.4'
H H 0.0000 0.0000 'International Tables Vol C Tables 4.2.6.8 and 6.1.1.4'
Cl Cl 0.3639 0.7018 'International Tables Vol C Tables 4.2.6.8 and 6.1.1.4'
F F 0.0727 0.0534 'International Tables Vol C Tables 4.2.6.8 and 6.1.1.4'
O O 0.0492 0.0322 'International Tables Vol C Tables 4.2.6.8 and 6.1.1.4'

loop_
_geom_angle_atom_site_label_1
_geom_angle_atom_site_label_2
_geom_angle_atom_site_label_3
_geom_angle
C7 O1 C23 116.32(13)
C8 O2 C24 116.79(12)
C9 C10 C2 128.84(14)
C5 C10 C9 121.08(14)
C5 C10 C2 110.04(14)
C12 C11 C2 120.01(15)
C16 C11 C12 118.40(15)
C16 C11 C2 121.58(14)
C11 C12 H12 119.7
C13 C12 C11 120.67(16)
C13 C12 H12 119.7
C10 C9 H9 120.7
C8 C9 C10 118.60(15)
C8 C9 H9 120.7
C22 C17 C4 121.58(15)
C22 C17 C18 118.28(15)
C18 C17 C4 120.08(15)
C7 C6 H6 120.5
C7 C6 C5 118.95(15)
C5 C6 H6 120.5
O2 C8 C9 124.46(15)
O2 C8 C7 115.15(14)
C9 C8 C7 120.39(15)
O1 C7 C6 124.97(15)
O1 C7 C8 114.79(14)
C6 C7 C8 120.22(15)
C12 C13 H13 119.8
C14 C13 C12 120.32(15)
C14 C13 H13 119.8
C10 C2 C11 113.16(13)
C10 C2 C3 100.87(12)
C11 C2 C3 111.59(13)
C1 C2 C10 110.72(13)
C1 C2 C11 109.70(13)
C1 C2 C3 110.55(13)
C10 C5 C6 120.67(15)
C10 C5 C4 110.62(14)
C6 C5 C4 128.67(15)
C11 C16 H16 119.7
C15 C16 C11 120.58(16)
C15 C16 H16 119.7
C22 C21 H21 120.6
C20 C21 H21 120.6
C20 C21 C22 118.83(16)
C17 C22 H22 119.3
C21 C22 C17 121.44(16)
C21 C22 H22 119.3
C13 C14 H14 120.2
C13 C14 C15 119.57(16)
C15 C14 H14 120.2
F3 C1 C2 112.56(13)
F1 C1 F3 106.06(13)
F1 C1 F2 106.31(13)
F1 C1 C2 112.45(13)
F2 C1 F3 106.27(13)
F2 C1 C2 112.67(14)
O1 C23 H23A 109.5
O1 C23 H23B 109.5
O1 C23 H23C 109.5
H23A C23 H23B 109.5
H23A C23 H23C 109.5
H23B C23 H23C 109.5
C17 C4 C5 116.13(14)
C17 C4 H4 107.4
C17 C4 C3 116.89(14)
C5 C4 H4 107.4
C5 C4 C3 100.91(13)
C3 C4 H4 107.4
C2 C3 H3A 111.0
C2 C3 H3B 111.0
C4 C3 C2 103.99(13)
C4 C3 H3A 111.0
C4 C3 H3B 111.0
H3A C3 H3B 109.0
C16 C15 H15 119.8
C14 C15 C16 120.46(17)
C14 C15 H15 119.8
C18 C19 H19 120.6
C20 C19 H19 120.6
C20 C19 C18 118.85(16)
C17 C18 H18 119.5
C19 C18 C17 121.00(16)
C19 C18 H18 119.5
C21 C20 Cl1 118.58(14)
C21 C20 C19 121.50(16)
C19 C20 Cl1 119.92(14)
O2 C24 H24A 109.5
O2 C24 H24B 109.5
O2 C24 H24C 109.5
H24A C24 H24B 109.5
H24A C24 H24C 109.5
H24B C24 H24C 109.5

loop_
_geom_bond_atom_site_label_1
_geom_bond_atom_site_label_2
_geom_bond_distance
Cl1 C20 1.7489(18)
F3 C1 1.3526(19)
F1 C1 1.3444(19)
F2 C1 1.348(2)
O1 C7 1.3680(19)
O1 C23 1.434(2)
O2 C8 1.3711(19)
O2 C24 1.429(2)
C10 C9 1.401(2)
C10 C2 1.528(2)
C10 C5 1.380(2)
C11 C12 1.405(2)
C11 C2 1.542(2)
C11 C16 1.394(2)
C12 H12 0.9500
C12 C13 1.389(2)
C9 H9 0.9500
C9 C8 1.390(2)
C17 C22 1.394(2)
C17 C4 1.512(2)
C17 C18 1.397(2)
C6 H6 0.9500
C6 C7 1.390(2)
C6 C5 1.399(2)
C8 C7 1.414(2)
C13 H13 0.9500
C13 C14 1.385(3)
C2 C1 1.523(2)
C2 C3 1.563(2)
C5 C4 1.524(2)
C16 H16 0.9500
C16 C15 1.393(2)
C21 H21 0.9500
C21 C22 1.384(2)
C21 C20 1.383(3)
C22 H22 0.9500
C14 H14 0.9500
C14 C15 1.387(2)
C23 H23A 0.9800
C23 H23B 0.9800
C23 H23C 0.9800
C4 H4 1.0000
C4 C3 1.534(2)
C3 H3A 0.9900
C3 H3B 0.9900
C15 H15 0.9500
C19 H19 0.9500
C19 C18 1.392(3)
C19 C20 1.384(3)
C18 H18 0.9500
C24 H24A 0.9800
C24 H24B 0.9800
C24 H24C 0.9800
